data_4100482
loop_
_publ_author_name
'Lambert, C.'
'Schelter, J.'
'Amthor, S.'
'Coropceanu, V.'
'Br\'edas, J.-L.'
'Gruhn, N. E.'

_journal_name_full 'Journal of the American Chemical Society'
_journal_paper_doi 10.1021/ja051300p
_journal_year 2005
_chemical_formula_sum 'C30 H56 Ir N P2'
_chemical_formula_weight 684.90
_space_group_IT_number 14
_symmetry_cell_setting monoclinic
_symmetry_space_group_name_Hall '-P 2ybc'
_symmetry_space_group_name_H-M 'P 1 21/c 1'
_cell_angle_alpha 90.00
_cell_angle_beta 113.1280(10)
_cell_angle_gamma 90.00
_cell_formula_units_Z 4
_cell_length_a 9.3998(7)
_cell_length_b 31.751(2)
_cell_length_c 11.3603(8)
_cell_measurement_temperature 100(2)
_cell_volume 3118.0(4)
_diffrn_ambient_temperature 100(2)
_exptl_crystal_density_diffrn 1.459
_cod_depositor_comments
;
The following automatic conversions were performed:
'_symmetry_cell_setting' value 'Monoclinic' changed to 'monoclinic'
according to '/home/saulius/struct/CIF-dictionaries/cif_core.dic'
dictionary named 'cif_core.dic' version 2.4.1 from 2010-06-29.

Automatic conversion script
Id: cif_fix_enum 1527 2010-12-29 10:47:43Z saulius 
;
_cod_original_sg_symbol_H-M 'P 21/c'
_cod_database_code 4100482

loop_
_symmetry_equiv_pos_as_xyz
'x, y, z'
'-x, y+1/2, -z+1/2'
'-x, -y, -z'
'x, -y-1/2, z-1/2'

loop_
_atom_site_label
_atom_site_type_symbol
_atom_site_fract_x
_atom_site_fract_y
_atom_site_fract_z
_atom_site_U_iso_or_equiv
_atom_site_adp_type
_atom_site_occupancy
_atom_site_symmetry_multiplicity
_atom_site_calc_flag
_atom_site_refinement_flags
_atom_site_disorder_assembly
_atom_site_disorder_group
Ir1 Ir 0.206114(9) 0.125949(3) 0.498765(8) 0.00986(3) Uani 1 1 d D . .
H1 H 0.252(3) 0.0822(6) 0.460(3) 0.029(8) Uiso 1 1 d D . .
P1 P 0.08067(7) 0.133421(18) 0.28002(6) 0.01224(11) Uani 1 1 d . . .
P2 P 0.27770(7) 0.093983(19) 0.69605(5) 0.01217(11) Uani 1 1 d . . .
C1 C -0.0131(2) 0.10748(7) 0.4828(2) 0.0123(4) Uani 1 1 d . . .
C2 C -0.1449(3) 0.11344(7) 0.3685(2) 0.0141(4) Uani 1 1 d . . .
C3 C -0.2926(3) 0.10346(7) 0.3616(2) 0.0160(4) Uani 1 1 d . . .
H3 H -0.374(3) 0.1083(8) 0.286(3) 0.014(7) Uiso 1 1 d . . .
C4 C -0.3147(3) 0.08799(8) 0.4675(2) 0.0180(5) Uani 1 1 d . . .
H4 H -0.417(3) 0.0811(9) 0.459(3) 0.020(7) Uiso 1 1 d . . .
C5 C -0.1877(3) 0.08363(8) 0.5821(2) 0.0181(5) Uani 1 1 d . . .
H5 H -0.202(4) 0.0741(10) 0.653(3) 0.033(9) Uiso 1 1 d . . .
C6 C -0.0394(3) 0.09376(7) 0.5910(2) 0.0147(4) Uani 1 1 d . . .
C7 C -0.1246(3) 0.13465(8) 0.2571(2) 0.0165(5) Uani 1 1 d . . .
H7A H -0.147(3) 0.1633(10) 0.255(3) 0.026(8) Uiso 1 1 d . . .
H7B H -0.190(4) 0.1249(9) 0.181(3) 0.026(8) Uiso 1 1 d . . .
C8 C 0.0954(3) 0.09336(8) 0.7206(2) 0.0166(4) Uani 1 1 d . . .
H8A H 0.088(3) 0.0693(10) 0.769(3) 0.028(8) Uiso 1 1 d . . .
H8B H 0.096(3) 0.1193(9) 0.764(3) 0.023(7) Uiso 1 1 d . . .
C9 C 0.0939(3) 0.08528(7) 0.1852(2) 0.0148(4) Uani 1 1 d . . .
C10 C 0.0133(3) 0.04872(8) 0.2236(3) 0.0196(5) Uani 1 1 d . . .
H10A H 0.027(3) 0.0228(9) 0.183(3) 0.020(7) Uiso 1 1 d . . .
H10B H -0.098(4) 0.0531(10) 0.193(3) 0.034(9) Uiso 1 1 d . . .
H10C H 0.055(3) 0.0447(9) 0.317(3) 0.023(8) Uiso 1 1 d . . .
C11 C 0.0138(3) 0.09059(9) 0.0398(2) 0.0215(5) Uani 1 1 d . . .
H11A H 0.063(3) 0.1105(9) 0.004(3) 0.022(7) Uiso 1 1 d . . .
H11B H -0.092(4) 0.1011(9) 0.015(3) 0.026(8) Uiso 1 1 d . . .
H11C H 0.017(3) 0.0648(10) 0.004(3) 0.026(8) Uiso 1 1 d . . .
C12 C 0.2631(3) 0.07289(9) 0.2187(2) 0.0191(5) Uani 1 1 d . . .
H12A H 0.265(3) 0.0482(10) 0.170(3) 0.028(8) Uiso 1 1 d . . .
H12B H 0.313(3) 0.0675(10) 0.304(3) 0.029(8) Uiso 1 1 d . . .
H12C H 0.324(3) 0.0959(9) 0.199(3) 0.019(7) Uiso 1 1 d . . .
C13 C 0.1073(3) 0.18242(8) 0.1960(2) 0.0191(5) Uani 1 1 d . . .
C14 C -0.0267(3) 0.19216(10) 0.0675(3) 0.0261(6) Uani 1 1 d . . .
H14A H -0.125(4) 0.1934(10) 0.073(3) 0.032(8) Uiso 1 1 d . . .
H14B H -0.040(3) 0.1725(10) 0.004(3) 0.025(8) Uiso 1 1 d . . .
H14C H -0.002(4) 0.2195(10) 0.040(3) 0.032(9) Uiso 1 1 d . . .
C15 C 0.2592(3) 0.17964(9) 0.1754(3) 0.0232(5) Uani 1 1 d . . .
H15A H 0.279(4) 0.2065(10) 0.145(3) 0.034(9) Uiso 1 1 d . . .
H15B H 0.254(3) 0.1605(10) 0.110(3) 0.029(8) Uiso 1 1 d . . .
H15C H 0.347(4) 0.1722(10) 0.253(3) 0.031(8) Uiso 1 1 d . . .
C16 C 0.1210(3) 0.21994(8) 0.2840(3) 0.0256(6) Uani 1 1 d . . .
H16A H 0.203(4) 0.2173(9) 0.367(3) 0.027(8) Uiso 1 1 d . . .
H16B H 0.036(4) 0.2223(10) 0.307(3) 0.033(9) Uiso 1 1 d . . .
H16C H 0.133(4) 0.2442(10) 0.244(3) 0.036(9) Uiso 1 1 d . . .
C17 C 0.3282(3) 0.03616(8) 0.6985(2) 0.0169(5) Uani 1 1 d . . .
C18 C 0.1805(3) 0.01391(8) 0.6066(2) 0.0186(5) Uani 1 1 d . . .
H18A H 0.138(4) 0.0271(10) 0.520(3) 0.032(8) Uiso 1 1 d . . .
H18B H 0.099(3) 0.0149(8) 0.638(3) 0.015(7) Uiso 1 1 d . . .
H18C H 0.208(3) -0.0154(9) 0.599(2) 0.017(7) Uiso 1 1 d . . .
C19 C 0.3759(3) 0.01514(9) 0.8301(3) 0.0239(5) Uani 1 1 d . . .
H19A H 0.378(3) -0.0146(10) 0.820(3) 0.024(8) Uiso 1 1 d . . .
H19B H 0.303(3) 0.0205(9) 0.867(3) 0.028(8) Uiso 1 1 d . . .
H19C H 0.480(3) 0.0228(8) 0.891(2) 0.010(6) Uiso 1 1 d . . .
C20 C 0.4567(3) 0.02851(8) 0.6496(3) 0.0208(5) Uani 1 1 d . . .
H20A H 0.470(4) -0.0029(10) 0.640(3) 0.036(9) Uiso 1 1 d . . .
H20B H 0.557(4) 0.0399(10) 0.709(3) 0.034(9) Uiso 1 1 d . . .
H20C H 0.426(3) 0.0386(9) 0.569(3) 0.026(8) Uiso 1 1 d . . .
C21 C 0.4220(3) 0.12019(8) 0.8443(2) 0.0193(5) Uani 1 1 d . . .
C22 C 0.4124(3) 0.10586(10) 0.9700(3) 0.0264(6) Uani 1 1 d . . .
H22A H 0.469(4) 0.1249(10) 1.036(3) 0.040(10) Uiso 1 1 d . . .
H22B H 0.445(4) 0.0774(11) 0.991(3) 0.032(9) Uiso 1 1 d . . .
H22C H 0.307(4) 0.1053(10) 0.964(3) 0.026(8) Uiso 1 1 d . . .
C23 C 0.5862(3) 0.11277(9) 0.8506(3) 0.0239(5) Uani 1 1 d . . .
H23A H 0.592(3) 0.1182(9) 0.767(3) 0.024(8) Uiso 1 1 d . . .
H23B H 0.622(3) 0.0816(10) 0.873(3) 0.034(9) Uiso 1 1 d . . .
H23C H 0.650(4) 0.1308(10) 0.914(3) 0.038(9) Uiso 1 1 d . . .
C24 C 0.3915(3) 0.16756(9) 0.8320(3) 0.0260(6) Uani 1 1 d . . .
H24A H 0.288(4) 0.1751(10) 0.831(3) 0.037(9) Uiso 1 1 d . . .
H24B H 0.397(4) 0.1792(10) 0.756(3) 0.035(9) Uiso 1 1 d . . .
H24C H 0.474(3) 0.1808(9) 0.907(3) 0.026(8) Uiso 1 1 d . . .
C25 C 0.1227(3) 0.18539(8) 0.5521(3) 0.0177(5) Uani 1 1 d . . .
H25A H 0.097(3) 0.1812(9) 0.629(3) 0.028(8) Uiso 1 1 d . . .
H25B H 0.193(3) 0.2102(9) 0.570(3) 0.025(8) Uiso 1 1 d . . .
H25C H 0.029(4) 0.1942(10) 0.482(3) 0.037(9) Uiso 1 1 d . . .
C26 C 0.4017(2) 0.15375(7) 0.5243(2) 0.0134(4) Uani 1 1 d . . .
N1 N 0.5119(2) 0.17435(6) 0.5446(2) 0.0175(4) Uani 1 1 d . . .
C27 C 0.6308(3) 0.20658(8) 0.5732(3) 0.0201(5) Uani 1 1 d . . .
C28 C 0.5677(4) 0.24616(9) 0.6100(3) 0.0276(6) Uani 1 1 d . . .
H28A H 0.544(4) 0.2405(11) 0.683(3) 0.041(10) Uiso 1 1 d . . .
H28B H 0.474(4) 0.2552(10) 0.541(3) 0.037(9) Uiso 1 1 d . . .
H28C H 0.641(3) 0.2679(10) 0.626(3) 0.027(8) Uiso 1 1 d . . .
C29 C 0.6619(5) 0.21382(13) 0.4532(4) 0.0454(10) Uani 1 1 d . . .
H29A H 0.736(4) 0.2367(12) 0.471(3) 0.045(10) Uiso 1 1 d . . .
H29B H 0.569(5) 0.2238(13) 0.386(4) 0.072(15) Uiso 1 1 d . . .
H29C H 0.693(4) 0.1900(12) 0.427(4) 0.052(11) Uiso 1 1 d . . .
C30 C 0.7741(4) 0.19134(11) 0.6832(5) 0.0462(10) Uani 1 1 d . . .
H30A H 0.756(5) 0.1877(13) 0.758(4) 0.062(14) Uiso 1 1 d . . .
H30B H 0.859(4) 0.2136(11) 0.704(3) 0.044(10) Uiso 1 1 d . . .
H30C H 0.811(5) 0.1669(15) 0.660(4) 0.076(14) Uiso 1 1 d . . .

loop_
_atom_site_aniso_label
_atom_site_aniso_U_11
_atom_site_aniso_U_22
_atom_site_aniso_U_33
_atom_site_aniso_U_23
_atom_site_aniso_U_13
_atom_site_aniso_U_12
Ir1 0.00801(4) 0.01030(4) 0.01150(4) 0.00004(3) 0.00408(3) -0.00029(3)
P1 0.0099(2) 0.0129(3) 0.0136(3) 0.0031(2) 0.0043(2) 0.0008(2)
P2 0.0101(2) 0.0157(3) 0.0107(3) 0.0003(2) 0.0041(2) -0.0010(2)
C1 0.0105(10) 0.0121(10) 0.0156(10) -0.0014(8) 0.0065(8) 0.0000(8)
C2 0.0117(10) 0.0122(10) 0.0192(11) -0.0003(8) 0.0071(9) -0.0009(8)
C3 0.0106(10) 0.0162(11) 0.0194(12) -0.0003(9) 0.0040(9) 0.0002(8)
C4 0.0125(11) 0.0175(11) 0.0260(13) -0.0018(9) 0.0098(10) -0.0028(9)
C5 0.0145(11) 0.0227(12) 0.0200(12) -0.0004(10) 0.0099(10) -0.0003(9)
C6 0.0130(10) 0.0149(10) 0.0171(11) 0.0004(8) 0.0068(9) -0.0002(8)
C7 0.0106(10) 0.0196(12) 0.0183(12) 0.0041(9) 0.0044(9) 0.0006(8)
C8 0.0137(10) 0.0216(12) 0.0164(11) -0.0008(9) 0.0081(9) -0.0002(9)
C9 0.0133(10) 0.0172(11) 0.0126(10) -0.0018(8) 0.0038(8) -0.0015(8)
C10 0.0220(12) 0.0179(12) 0.0196(12) -0.0021(10) 0.0090(10) -0.0069(10)
C11 0.0192(12) 0.0286(14) 0.0150(12) -0.0001(10) 0.0049(10) -0.0002(11)
C12 0.0166(11) 0.0250(13) 0.0151(12) -0.0007(10) 0.0055(10) 0.0050(10)
C13 0.0183(11) 0.0172(11) 0.0221(12) 0.0083(9) 0.0083(10) 0.0011(9)
C14 0.0216(13) 0.0292(15) 0.0246(14) 0.0126(12) 0.0059(11) 0.0032(11)
C15 0.0195(12) 0.0259(13) 0.0265(14) 0.0083(11) 0.0116(11) -0.0011(10)
C16 0.0283(14) 0.0160(12) 0.0328(16) 0.0066(11) 0.0124(13) 0.0025(10)
C17 0.0160(11) 0.0176(11) 0.0170(11) 0.0049(9) 0.0062(9) 0.0002(9)
C18 0.0164(11) 0.0157(11) 0.0213(12) 0.0030(9) 0.0048(10) -0.0016(9)
C19 0.0245(13) 0.0244(13) 0.0200(13) 0.0087(10) 0.0058(11) 0.0007(11)
C20 0.0200(12) 0.0197(12) 0.0235(13) 0.0035(10) 0.0094(11) 0.0045(10)
C21 0.0170(11) 0.0255(13) 0.0133(10) -0.0044(9) 0.0038(9) -0.0026(10)
C22 0.0243(14) 0.0394(17) 0.0128(12) -0.0027(11) 0.0045(10) -0.0044(12)
C23 0.0161(11) 0.0320(14) 0.0193(12) -0.0041(11) 0.0023(10) -0.0036(10)
C24 0.0266(14) 0.0261(14) 0.0212(13) -0.0088(11) 0.0049(11) -0.0050(11)
C25 0.0163(11) 0.0141(11) 0.0244(13) -0.0024(9) 0.0098(10) 0.0004(9)
C26 0.0117(10) 0.0171(10) 0.0123(10) 0.0024(8) 0.0057(8) 0.0025(8)
N1 0.0140(9) 0.0177(10) 0.0216(10) -0.0013(8) 0.0077(8) -0.0015(8)
C27 0.0159(11) 0.0160(11) 0.0303(14) -0.0053(10) 0.0109(10) -0.0056(9)
C28 0.0307(15) 0.0184(13) 0.0396(17) -0.0045(12) 0.0202(14) -0.0026(11)
C29 0.057(2) 0.042(2) 0.059(2) -0.0253(18) 0.047(2) -0.0361(19)
C30 0.0172(14) 0.0252(16) 0.076(3) -0.0021(17) -0.0038(16) -0.0070(12)

loop_
_geom_bond_atom_site_label_1
_geom_bond_atom_site_label_2
_geom_bond_distance
_geom_bond_site_symmetry_2
_geom_bond_publ_flag
Ir1 C26 1.956(2) . ?
Ir1 C1 2.081(2) . ?
Ir1 C25 2.217(2) . ?
Ir1 P1 2.3065(6) . ?
Ir1 P2 2.3067(6) . ?
Ir1 H1 1.567(17) . ?
P1 C7 1.844(2) . ?
P1 C13 1.893(2) . ?
P1 C9 1.902(2) . ?
P2 C8 1.841(2) . ?
P2 C21 1.890(2) . ?
P2 C17 1.894(2) . ?
C1 C2 1.411(3) . ?
C1 C6 1.414(3) . ?
C2 C3 1.395(3) . ?
C2 C7 1.511(3) . ?
C3 C4 1.389(3) . ?
C3 H3 0.91(3) . ?
C4 C5 1.385(3) . ?
C4 H4 0.95(3) . ?
C5 C6 1.395(3) . ?
C5 H5 0.92(3) . ?
C6 C8 1.519(3) . ?
C7 H7A 0.93(3) . ?
C7 H7B 0.90(3) . ?
C8 H8A 0.96(3) . ?
C8 H8B 0.96(3) . ?
C9 C11 1.532(3) . ?
C9 C12 1.535(3) . ?
C9 C10 1.539(3) . ?
C10 H10A 0.98(3) . ?
C10 H10B 0.98(3) . ?
C10 H10C 0.98(3) . ?
C11 H11A 0.96(3) . ?
C11 H11B 0.98(3) . ?
C11 H11C 0.92(3) . ?
C12 H12A 0.97(3) . ?
C12 H12B 0.91(3) . ?
C12 H12C 1.01(3) . ?
C13 C16 1.528(4) . ?
C13 C15 1.537(3) . ?
C13 C14 1.539(4) . ?
C14 H14A 0.94(3) . ?
C14 H14B 0.92(3) . ?
C14 H14C 0.98(3) . ?
C15 H15A 0.96(3) . ?
C15 H15B 0.95(3) . ?
C15 H15C 0.97(3) . ?
C16 H16A 0.96(3) . ?
C16 H16B 0.93(3) . ?
C16 H16C 0.93(3) . ?
C17 C19 1.535(3) . ?
C17 C20 1.535(3) . ?
C17 C18 1.542(3) . ?
C18 H18A 1.00(3) . ?
C18 H18B 0.97(3) . ?
C18 H18C 0.98(3) . ?
C19 H19A 0.95(3) . ?
C19 H19B 0.95(3) . ?
C19 H19C 0.98(3) . ?
C20 H20A 1.01(3) . ?
C20 H20B 0.98(3) . ?
C20 H20C 0.90(3) . ?
C21 C24 1.527(4) . ?
C21 C22 1.535(4) . ?
C21 C23 1.535(3) . ?
C22 H22A 0.94(3) . ?
C22 H22B 0.95(3) . ?
C22 H22C 0.97(3) . ?
C23 H23A 0.99(3) . ?
C23 H23B 1.04(3) . ?
C23 H23C 0.93(3) . ?
C24 H24A 1.00(3) . ?
C24 H24B 0.96(3) . ?
C24 H24C 0.99(3) . ?
C25 H25A 1.01(3) . ?
C25 H25B 1.00(3) . ?
C25 H25C 0.97(3) . ?
C26 N1 1.169(3) . ?
N1 C27 1.455(3) . ?
C27 C30 1.512(4) . ?
C27 C28 1.517(4) . ?
C27 C29 1.520(4) . ?
C28 H28A 0.95(3) . ?
C28 H28B 0.97(3) . ?
C28 H28C 0.94(3) . ?
C29 H29A 0.97(4) . ?
C29 H29B 0.96(4) . ?
C29 H29C 0.90(4) . ?
C30 H30A 0.94(4) . ?
C30 H30B 1.02(4) . ?
C30 H30C 0.93(5) . ?
